data_7201089
loop_
_publ_author_name
'Yang, Li-Zi'
'Li, Yu'
'Jiang, Long'
'Feng, Xiao-Long'
'Lu, Tong-Bu'

_publ_section_title
;
 Size and temperature dependent encapsulation of tetrahedral anions by a
 protonated cryptand host
;
_journal_coden_ASTM CRECF4
_journal_issue 11
_journal_name_full CrystEngComm
_journal_page_first 2375
_journal_page_last 2380
_journal_paper_doi 10.1039/b904838c
_journal_volume 11
_journal_year 2009
_chemical_formula_sum 'C38 H79 Cl6 N9 O32'
_chemical_formula_weight 1386.80
_space_group_IT_number 14
_symmetry_cell_setting monoclinic
_symmetry_space_group_name_Hall '-P 2ybc'
_symmetry_space_group_name_H-M 'P 1 21/c 1'
_atom_sites_solution_hydrogens geom
_atom_sites_solution_primary direct
_atom_sites_solution_secondary difmap
_audit_creation_method SHELXL-97
_cell_angle_alpha 90.00
_cell_angle_beta 96.519(3)
_cell_angle_gamma 90.00
_cell_formula_units_Z 4
_cell_length_a 11.4289(17)
_cell_length_b 19.667(3)
_cell_length_c 27.089(4)
_cell_measurement_temperature 173(2)
_cell_volume 6049.5(16)
_computing_cell_refinement 'Bruker SMART'
_computing_data_collection 'Bruker SMART'
_computing_data_reduction 'Bruker SAINT'
_computing_molecular_graphics 'Bruker SHELXTL'
_computing_publication_material 'Bruker SHELXTL'
_computing_structure_refinement 'SHELXL-97 (Sheldrick, 1997)'
_computing_structure_solution 'SHELXS-97 (Sheldrick, 1990)'
_diffrn_ambient_temperature 173(2)
_diffrn_measured_fraction_theta_full 0.978
_diffrn_measured_fraction_theta_max 0.978
_diffrn_measurement_device_type 'CCD area detector'
_diffrn_measurement_method 'phi and omega scans'
_diffrn_radiation_monochromator graphite
_diffrn_radiation_source 'fine-focus sealed tube'
_diffrn_radiation_type MoK\a
_diffrn_radiation_wavelength 0.71073
_diffrn_reflns_av_R_equivalents 0.0509
_diffrn_reflns_av_sigmaI/netI 0.0766
_diffrn_reflns_limit_h_max 7
_diffrn_reflns_limit_h_min -14
_diffrn_reflns_limit_k_max 24
_diffrn_reflns_limit_k_min -24
_diffrn_reflns_limit_l_max 33
_diffrn_reflns_limit_l_min -29
_diffrn_reflns_number 27601
_diffrn_reflns_theta_full 26.00
_diffrn_reflns_theta_max 26.00
_diffrn_reflns_theta_min 1.28
_exptl_absorpt_coefficient_mu 0.382
_exptl_absorpt_correction_T_max 0.8909
_exptl_absorpt_correction_T_min 0.8501
_exptl_absorpt_correction_type multi-scan
_exptl_absorpt_process_details 'SADABS (Sheldrick, 1996)'
_exptl_crystal_colour colorless
_exptl_crystal_density_diffrn 1.523
_exptl_crystal_density_method 'not measured'
_exptl_crystal_description block
_exptl_crystal_F_000 2912
_exptl_crystal_size_max 0.44
_exptl_crystal_size_mid 0.40
_exptl_crystal_size_min 0.31
_refine_diff_density_max 0.713
_refine_diff_density_min -0.634
_refine_diff_density_rms 0.089
_refine_ls_extinction_method none
_refine_ls_goodness_of_fit_ref 1.050
_refine_ls_hydrogen_treatment constr
_refine_ls_matrix_type full
_refine_ls_number_parameters 962
_refine_ls_number_reflns 11615
_refine_ls_number_restraints 392
_refine_ls_restrained_S_all 1.065
_refine_ls_R_factor_all 0.1316
_refine_ls_R_factor_gt 0.0722
_refine_ls_shift/su_max 0.003
_refine_ls_shift/su_mean 0.000
_refine_ls_structure_factor_coef Fsqd
_refine_ls_weighting_details 'calc w=1/[\s^2^(Fo^2^)+(0.1315P)^2^+4.4262P] where P=(Fo^2^+2Fc^2^)/3'
_refine_ls_weighting_scheme calc
_refine_ls_wR_factor_gt 0.2061
_refine_ls_wR_factor_ref 0.2477
_reflns_number_gt 6445
_reflns_number_total 11615
_reflns_threshold_expression >2sigma(I)
_cod_data_source_file B904838C.txt
_cod_data_source_block 704142m
_cod_depositor_comments
;
The following automatic conversions were performed:
'_symmetry_cell_setting' value 'Monoclinic' changed to 'monoclinic'
according to '/home/saulius/struct/CIF-dictionaries/cif_core.dic'
dictionary named 'cif_core.dic' version 2.4.1 from 2010-06-29.

Automatic conversion script
Id: cif_fix_enum 1527 2010-12-29 10:47:43Z saulius 

 Updated bibliographic information.

 Antanas Vaitkus,
 2019-09-18
;
_cod_original_cell_volume 6049.7(16)
_cod_original_sg_symbol_H-M P2(1)/c
_cod_database_code 7201089

loop_
_symmetry_equiv_pos_as_xyz
'x, y, z'
'-x, y+1/2, -z+1/2'
'-x, -y, -z'
'x, -y-1/2, z-1/2'

loop_
_atom_site_label
_atom_site_type_symbol
_atom_site_fract_x
_atom_site_fract_y
_atom_site_fract_z
_atom_site_U_iso_or_equiv
_atom_site_adp_type
_atom_site_occupancy
_atom_site_symmetry_multiplicity
_atom_site_calc_flag
_atom_site_refinement_flags
_atom_site_disorder_assembly
_atom_site_disorder_group
C7 C 0.2271(4) 0.3188(2) 0.43903(18) 0.0376(11) Uani 1 1 d . . .
H7A H 0.2255 0.3197 0.4755 0.045 Uiso 1 1 calc R . .
H7B H 0.2903 0.2872 0.4319 0.045 Uiso 1 1 calc R . .
C8 C 0.1100(4) 0.2912(2) 0.41502(17) 0.0345(11) Uani 1 1 d . . .
H8A H 0.1002 0.2440 0.4265 0.041 Uiso 1 1 calc R . .
H8B H 0.0453 0.3188 0.4259 0.041 Uiso 1 1 calc R . .
C9 C 0.3745(4) 0.4078(3) 0.44677(18) 0.0381(12) Uani 1 1 d . . .
H9A H 0.3725 0.4068 0.4832 0.046 Uiso 1 1 calc R . .
H9B H 0.3906 0.4552 0.4374 0.046 Uiso 1 1 calc R . .
C10 C 0.4756(4) 0.3632(3) 0.43417(17) 0.0359(11) Uani 1 1 d . . .
H10A H 0.5506 0.3814 0.4509 0.043 Uiso 1 1 calc R . .
H10B H 0.4650 0.3167 0.4469 0.043 Uiso 1 1 calc R . .
C11 C 0.1697(4) 0.4358(2) 0.43753(18) 0.0371(11) Uani 1 1 d . . .
H11A H 0.1752 0.4361 0.4743 0.045 Uiso 1 1 calc R . .
H11B H 0.0903 0.4189 0.4249 0.045 Uiso 1 1 calc R . .
C12 C 0.1814(5) 0.5083(2) 0.41973(18) 0.0378(12) Uani 1 1 d . . .
H12A H 0.1154 0.5358 0.4297 0.045 Uiso 1 1 calc R . .
H12B H 0.2558 0.5280 0.4359 0.045 Uiso 1 1 calc R . .
C13 C 0.1506(6) 0.5818(3) 0.13067(19) 0.0478(14) Uani 1 1 d . G .
H13A H 0.0685 0.5854 0.1147 0.057 Uiso 1 1 calc R . .
H13B H 0.1949 0.6215 0.1201 0.057 Uiso 1 1 calc R . .
C14 C 0.1507(5) 0.5835(2) 0.18656(19) 0.0438(13) Uani 1 1 d . . .
C15 C 0.2504(6) 0.6054(3) 0.2168(2) 0.0478(14) Uani 1 1 d . . .
H15 H 0.3182 0.6200 0.2024 0.057 Uiso 1 1 calc R . .
C16 C 0.2501(6) 0.6056(3) 0.2678(2) 0.0496(14) Uani 1 1 d . . .
H16 H 0.3181 0.6203 0.2885 0.059 Uiso 1 1 calc R . .
C17 C 0.1514(5) 0.5847(2) 0.28894(19) 0.0407(12) Uani 1 1 d . . .
C18 C 0.0521(5) 0.5646(3) 0.2584(2) 0.0497(14) Uani 1 1 d . . .
H18 H -0.0166 0.5513 0.2726 0.060 Uiso 1 1 calc R . .
C19 C 0.0521(5) 0.5638(3) 0.2074(2) 0.0515(15) Uani 1 1 d . . .
H19 H -0.0163 0.5496 0.1867 0.062 Uiso 1 1 calc R . .
C20 C 0.1521(6) 0.5825(3) 0.34479(19) 0.0480(14) Uani 1 1 d . . .
H20A H 0.2113 0.6151 0.3604 0.058 Uiso 1 1 calc R . .
H20B H 0.0739 0.5963 0.3537 0.058 Uiso 1 1 calc R . .
C21 C 0.6086(4) 0.3444(3) 0.15405(19) 0.0409(12) Uani 1 1 d . G .
H21A H 0.6622 0.3816 0.1464 0.049 Uiso 1 1 calc R . .
H21B H 0.6382 0.3016 0.1408 0.049 Uiso 1 1 calc R . .
C22 C 0.6099(4) 0.3385(3) 0.20926(18) 0.0353(11) Uani 1 1 d . . .
C23 C 0.5870(4) 0.2770(3) 0.23163(19) 0.0396(12) Uani 1 1 d . . .
H23 H 0.5735 0.2373 0.2118 0.048 Uiso 1 1 calc R . .
C24 C 0.5838(4) 0.2731(2) 0.28239(19) 0.0377(12) Uani 1 1 d . . .
H24 H 0.5682 0.2306 0.2971 0.045 Uiso 1 1 calc R . .
C25 C 0.6027(4) 0.3297(3) 0.31196(18) 0.0344(11) Uani 1 1 d . . .
C26 C 0.6308(4) 0.3913(3) 0.29014(19) 0.0385(12) Uani 1 1 d . . .
H26 H 0.6480 0.4304 0.3103 0.046 Uiso 1 1 calc R . .
C27 C 0.6333(4) 0.3952(3) 0.23942(19) 0.0397(12) Uani 1 1 d . . .
H27 H 0.6514 0.4373 0.2249 0.048 Uiso 1 1 calc R . .
C28 C 0.5936(4) 0.3264(3) 0.36727(18) 0.0385(12) Uani 1 1 d . . .
H28A H 0.5941 0.2783 0.3780 0.046 Uiso 1 1 calc R . .
H28B H 0.6625 0.3493 0.3855 0.046 Uiso 1 1 calc R . .
C29 C 0.0107(4) 0.2527(3) 0.12217(19) 0.0398(12) Uani 1 1 d . G .
H29A H 0.0279 0.2065 0.1104 0.048 Uiso 1 1 calc R . .
H29B H -0.0668 0.2668 0.1052 0.048 Uiso 1 1 calc R . .
C30 C 0.0046(4) 0.2506(2) 0.17697(18) 0.0342(11) Uani 1 1 d . . .
C31 C -0.0798(4) 0.2879(3) 0.1989(2) 0.0415(12) Uani 1 1 d . . .
H31 H -0.1358 0.3144 0.1786 0.050 Uiso 1 1 calc R . .
C32 C -0.0828(4) 0.2869(3) 0.24948(19) 0.0400(12) Uani 1 1 d . . .
H32 H -0.1415 0.3123 0.2636 0.048 Uiso 1 1 calc R . .
C33 C -0.0010(4) 0.2493(2) 0.28037(18) 0.0352(11) Uani 1 1 d . . .
C34 C 0.0824(4) 0.2109(2) 0.25823(18) 0.0349(11) Uani 1 1 d . . .
H34 H 0.1380 0.1842 0.2785 0.042 Uiso 1 1 calc R . .
C35 C 0.0848(4) 0.2115(2) 0.20723(18) 0.0358(11) Uani 1 1 d . . .
H35 H 0.1416 0.1850 0.1928 0.043 Uiso 1 1 calc R . .
C36 C -0.0001(4) 0.2501(3) 0.33537(18) 0.0366(11) Uani 1 1 d . . .
H36A H 0.0066 0.2030 0.3482 0.044 Uiso 1 1 calc R . .
H36B H -0.0752 0.2694 0.3440 0.044 Uiso 1 1 calc R . .
C37 C 0.8252(6) 0.2307(4) 0.4741(2) 0.0614(17) Uani 1 1 d . . .
C38 C 0.7467(6) 0.2613(4) 0.5057(3) 0.075(2) Uani 1 1 d . . .
H38A H 0.7528 0.2372 0.5375 0.112 Uiso 1 1 calc R . .
H38B H 0.6656 0.2585 0.4896 0.112 Uiso 1 1 calc R . .
H38C H 0.7682 0.3092 0.5115 0.112 Uiso 1 1 calc R . .
Cl1 Cl 0.26306(9) 0.39155(6) 0.23772(4) 0.0314(3) Uani 1 1 d . . .
Cl2 Cl 0.11870(11) 0.94551(7) 0.40659(5) 0.0471(4) Uani 1 1 d . . .
Cl4 Cl 0.46797(14) 0.65122(7) 0.41658(5) 0.0510(4) Uani 1 1 d . . .
N1 N 0.2683(3) 0.39300(18) 0.05989(14) 0.0297(8) Uani 1 1 d D . .
N2 N 0.2049(4) 0.5178(2) 0.11370(14) 0.0385(10) Uani 1 1 d . . .
H2A H 0.2817 0.5150 0.1280 0.046 Uiso 1 1 calc R A 1
H2B H 0.1647 0.4809 0.1242 0.046 Uiso 1 1 calc R A 1
N3 N 0.4878(3) 0.3586(2) 0.12901(14) 0.0351(9) Uani 1 1 d . . .
H3A H 0.4380 0.3242 0.1364 0.042 Uiso 1 1 calc R B 1
H3B H 0.4606 0.3985 0.1413 0.042 Uiso 1 1 calc R B 1
N4 N 0.1023(4) 0.3003(2) 0.10850(15) 0.0470(12) Uani 1 1 d . . .
H4A H 0.1733 0.2891 0.1262 0.056 Uiso 1 1 calc R C 1
H4B H 0.0833 0.3437 0.1175 0.056 Uiso 1 1 calc R C 1
N5 N 0.1011(3) 0.2918(2) 0.35919(14) 0.0343(9) Uani 1 1 d . . .
H5A H 0.0923 0.3359 0.3482 0.041 Uiso 1 1 calc R . .
H5B H 0.1701 0.2752 0.3493 0.041 Uiso 1 1 calc R . .
N6 N 0.4826(3) 0.36008(19) 0.37939(14) 0.0320(9) Uani 1 1 d . . .
H6A H 0.4792 0.4035 0.3667 0.038 Uiso 1 1 calc R . .
H6B H 0.4187 0.3364 0.3644 0.038 Uiso 1 1 calc R . .
N7 N 0.1809(4) 0.51220(18) 0.36409(14) 0.0343(9) Uani 1 1 d . . .
H7C H 0.2537 0.4997 0.3558 0.041 Uiso 1 1 calc R . .
H7D H 0.1263 0.4821 0.3492 0.041 Uiso 1 1 calc R . .
N8 N 0.2572(3) 0.38813(19) 0.42240(13) 0.0297(8) Uani 1 1 d . . .
N9 N 0.8886(6) 0.2061(4) 0.4511(3) 0.095(2) Uani 1 1 d . . .
O1 O 0.3184(3) 0.32566(18) 0.24101(13) 0.0495(10) Uani 1 1 d . . .
O2 O 0.2003(5) 0.3988(2) 0.18976(18) 0.0828(16) Uani 1 1 d . . .
O3 O 0.3488(4) 0.4438(2) 0.24417(15) 0.0636(12) Uani 1 1 d . . .
O4 O 0.1901(4) 0.3975(2) 0.2761(2) 0.0830(15) Uani 1 1 d . . .
O5 O 0.0107(3) 0.9311(2) 0.37527(14) 0.0530(10) Uani 1 1 d . . .
O6 O 0.1604(5) 0.8845(3) 0.4294(2) 0.110(2) Uani 1 1 d . . .
O7 O 0.2030(4) 0.9713(2) 0.37735(19) 0.0765(14) Uani 1 1 d . . .
O8 O 0.0946(4) 0.9945(3) 0.4419(2) 0.109(2) Uani 1 1 d . . .
O13 O 0.5268(6) 0.6257(3) 0.3761(2) 0.110(2) Uani 1 1 d . . .
O14 O 0.4287(5) 0.5973(3) 0.44315(19) 0.098(2) Uani 1 1 d . . .
O15 O 0.5446(5) 0.6933(2) 0.44691(17) 0.0912(18) Uani 1 1 d . . .
O16 O 0.3722(6) 0.6899(3) 0.3948(2) 0.117(2) Uani 1 1 d . . .
O1W O 0.3270(3) 0.25794(18) 0.33339(12) 0.0416(8) Uani 1 1 d . . .
H1C H 0.3241 0.2684 0.3018 0.050 Uiso 1 1 d R . .
H1D H 0.3285 0.2152 0.3359 0.050 Uiso 1 1 d R . .
O2W O 0.3291(3) 0.25409(18) 0.15147(13) 0.0507(10) Uani 1 1 d . . .
H2E H 0.3264 0.2679 0.1817 0.061 Uiso 1 1 d R . .
H2F H 0.3344 0.2113 0.1514 0.061 Uiso 1 1 d R . .
O3W O 0.4448(3) 0.49534(17) 0.15651(13) 0.0472(9) Uani 1 1 d . . .
H3E H 0.4282 0.4864 0.1860 0.057 Uiso 1 1 d R . .
H3F H 0.5010 0.5226 0.1571 0.057 Uiso 1 1 d R . .
O4W O 0.4254(3) 0.49376(17) 0.34306(13) 0.0441(9) Uani 1 1 d . . .
H4E H 0.4111 0.4878 0.3116 0.053 Uiso 1 1 d R . .
H4F H 0.4732 0.5254 0.3499 0.053 Uiso 1 1 d R . .
O5W O -0.0039(3) 0.4213(2) 0.32672(14) 0.0543(10) Uani 1 1 d . . .
H5F H 0.0676 0.4219 0.3212 0.065 Uiso 1 1 d R . .
H5E H -0.0210 0.4510 0.3474 0.065 Uiso 1 1 d R . .
O6W O -0.1108(7) 0.4446(4) 0.2318(3) 0.156(3) Uani 1 1 d . . .
H6F H -0.0960 0.4590 0.2022 0.188 Uiso 1 1 d R . .
H6E H -0.0540 0.4539 0.2559 0.188 Uiso 1 1 d R . .
O7W O 0.1927(5) 0.1342(3) 0.3852(3) 0.111(2) Uani 1 1 d . . .
O8W O 0.9939(7) 0.6418(4) 0.4695(3) 0.056(2) Uani 0.50 1 d P . .
O9W O 0.7857(7) 0.6371(3) 0.4078(4) 0.068(3) Uani 0.50 1 d P . .
Cl6B Cl 1.1435(8) 0.5696(5) 0.5470(4) 0.0555(8) Uani 0.17 1 d PD . .
O21B O 1.144(3) 0.6044(15) 0.5938(8) 0.055(7) Uani 0.17 1 d PDU . .
O22B O 1.2619(12) 0.5605(13) 0.5341(9) 0.058(5) Uani 0.17 1 d PDU . .
O23B O 1.077(2) 0.6074(12) 0.5082(8) 0.093(8) Uani 0.17 1 d PDU . .
O24B O 1.094(2) 0.5026(8) 0.5497(9) 0.042(6) Uani 0.17 1 d PDU . .
Cl6 Cl 1.1709(7) 0.5436(5) 0.5740(3) 0.0555(8) Uani 0.43 1 d PDU D 1
O22 O 1.1478(14) 0.6146(5) 0.5837(5) 0.068(3) Uani 0.43 1 d PDU D 1
O23 O 1.2877(8) 0.5308(7) 0.5629(6) 0.079(3) Uani 0.43 1 d PDU D 1
O21 O 1.0944(10) 0.5219(6) 0.5319(4) 0.073(3) Uani 0.43 1 d PDU D 1
O24 O 1.1357(10) 0.5025(6) 0.6144(4) 0.087(3) Uani 0.43 1 d PDU D 1
Cl6A Cl 1.1872(8) 0.5446(5) 0.5700(4) 0.0555(8) Uani 0.40 1 d PD E 2
O22A O 1.1032(10) 0.4909(6) 0.5729(6) 0.076(4) Uani 0.40 1 d PDU E 2
O21A O 1.1838(17) 0.5697(9) 0.5207(4) 0.125(5) Uani 0.40 1 d PDU E 2
O23A O 1.3036(7) 0.5238(6) 0.5906(4) 0.052(3) Uani 0.40 1 d PDU E 2
O24A O 1.1575(13) 0.5975(6) 0.6046(4) 0.052(3) Uani 0.40 1 d PDU E 2
Cl5 Cl 0.3677(14) 0.0959(9) 0.2524(5) 0.0444(10) Uani 0.343(14) 1 d PD F 1
O17 O 0.377(2) 0.1641(10) 0.2347(8) 0.051(5) Uani 0.343(14) 1 d PDU F 1
O18 O 0.3602(15) 0.0960(8) 0.3049(4) 0.067(5) Uani 0.343(14) 1 d PDU F 1
O19 O 0.4692(19) 0.0573(17) 0.2419(11) 0.059(7) Uani 0.343(14) 1 d PDU F 1
O20 O 0.2654(14) 0.0647(9) 0.2265(8) 0.077(5) Uani 0.343(14) 1 d PDU F 1
Cl5' Cl 0.3529(7) 0.0909(4) 0.2446(2) 0.0444(10) Uani 0.657(14) 1 d PD F 2
O17' O 0.3597(13) 0.1632(5) 0.2472(4) 0.055(3) Uani 0.657(14) 1 d PDU F 2
O18' O 0.2929(8) 0.0665(4) 0.2849(3) 0.073(3) Uani 0.657(14) 1 d PDU F 2
O19' O 0.4673(10) 0.0604(9) 0.2479(6) 0.057(3) Uani 0.657(14) 1 d PDU F 2
O20' O 0.2839(8) 0.0709(5) 0.1994(4) 0.078(3) Uani 0.657(14) 1 d PDU F 2
C1 C 0.2852(6) 0.4624(3) 0.0418(2) 0.0309(18) Uani 0.674(8) 1 d PDU G 1
H1A H 0.2760 0.4616 0.0051 0.037 Uiso 0.674(8) 1 calc PR G 1
H1B H 0.3671 0.4766 0.0530 0.037 Uiso 0.674(8) 1 calc PR G 1
C2 C 0.2022(4) 0.5155(2) 0.05873(17) 0.0357(11) Uani 0.674(8) 1 d PDU G 1
H2C H 0.2241 0.5607 0.0466 0.043 Uiso 0.674(8) 1 calc PR G 1
H2D H 0.1210 0.5053 0.0438 0.043 Uiso 0.674(8) 1 calc PR G 1
C3 C 0.3613(6) 0.3486(4) 0.0460(3) 0.0351(19) Uani 0.674(8) 1 d PDU G 1
H3C H 0.3654 0.3530 0.0098 0.042 Uiso 0.674(8) 1 calc PR G 1
H3D H 0.3404 0.3009 0.0527 0.042 Uiso 0.674(8) 1 calc PR G 1
C4 C 0.4849(4) 0.3642(3) 0.07389(18) 0.0407(12) Uani 0.674(8) 1 d PDU G 1
H4C H 0.5429 0.3321 0.0625 0.049 Uiso 0.674(8) 1 calc PR G 1
H4D H 0.5086 0.4107 0.0653 0.049 Uiso 0.674(8) 1 calc PR G 1
C5 C 0.1524(6) 0.3689(4) 0.0341(2) 0.0357(19) Uani 0.674(8) 1 d PDU G 1
H5C H 0.1580 0.3651 -0.0019 0.043 Uiso 0.674(8) 1 calc PR G 1
H5D H 0.0908 0.4030 0.0389 0.043 Uiso 0.674(8) 1 calc PR G 1
C6 C 0.1160(5) 0.2994(3) 0.05410(18) 0.0426(13) Uani 0.674(8) 1 d PDU G 1
H6C H 0.0404 0.2852 0.0354 0.051 Uiso 0.674(8) 1 calc PR G 1
H6D H 0.1761 0.2651 0.0480 0.051 Uiso 0.674(8) 1 calc PR G 1
C1' C 0.1899(14) 0.4429(6) 0.0367(5) 0.040(4) Uani 0.326(8) 1 d PDU G 2
H1'A H 0.1082 0.4273 0.0385 0.048 Uiso 0.326(8) 1 calc PR G 2
H1'B H 0.2019 0.4454 0.0012 0.048 Uiso 0.326(8) 1 calc PR G 2
C2' C 0.2022(4) 0.5155(2) 0.05873(17) 0.0357(11) Uani 0.326(8) 1 d PDU G 2
H2'A H 0.2756 0.5361 0.0494 0.043 Uiso 0.326(8) 1 calc PR G 2
H2'B H 0.1354 0.5434 0.0437 0.043 Uiso 0.326(8) 1 calc PR G 2
C3' C 0.3920(9) 0.4103(7) 0.0508(5) 0.037(4) Uani 0.326(8) 1 d PDU G 2
H3'A H 0.3959 0.4107 0.0145 0.044 Uiso 0.326(8) 1 calc PR G 2
H3'B H 0.4098 0.4569 0.0632 0.044 Uiso 0.326(8) 1 calc PR G 2
C4' C 0.4849(4) 0.3642(3) 0.07389(18) 0.0407(12) Uani 0.326(8) 1 d PDU G 2
H4'A H 0.5624 0.3807 0.0659 0.049 Uiso 0.326(8) 1 calc PR G 2
H4'B H 0.4723 0.3183 0.0591 0.049 Uiso 0.326(8) 1 calc PR G 2
C5' C 0.2425(11) 0.3219(6) 0.0425(5) 0.038(4) Uani 0.326(8) 1 d PDU G 2
H5'A H 0.3022 0.2907 0.0594 0.045 Uiso 0.326(8) 1 calc PR G 2
H5'B H 0.2471 0.3190 0.0063 0.045 Uiso 0.326(8) 1 calc PR G 2
C6' C 0.1160(5) 0.2994(3) 0.05410(18) 0.0426(13) Uani 0.326(8) 1 d PDU G 2
H6'A H 0.0567 0.3302 0.0365 0.051 Uiso 0.326(8) 1 calc PR G 2
H6'B H 0.1000 0.2528 0.0411 0.051 Uiso 0.326(8) 1 calc PR G 2
Cl3 Cl 0.489(2) 0.6401(12) 0.0819(8) 0.0484(8) Uani 0.200(8) 1 d PD H 1
O9 O 0.495(2) 0.5785(11) 0.0555(8) 0.068(6) Uani 0.200(8) 1 d PDU H 1
O10 O 0.3658(19) 0.6567(16) 0.0847(12) 0.122(9) Uani 0.200(8) 1 d PDU H 1
O11 O 0.540(3) 0.6946(14) 0.0560(10) 0.061(8) Uani 0.200(8) 1 d PDU H 1
O12 O 0.544(2) 0.6350(12) 0.1319(7) 0.084(7) Uani 0.200(8) 1 d PDU H 1
Cl3' Cl 0.4843(5) 0.6338(3) 0.07483(19) 0.0484(8) Uani 0.800(8) 1 d PD H 2
O9' O 0.5495(5) 0.5730(3) 0.0812(2) 0.0577(16) Uani 0.800(8) 1 d PDU H 2
O10' O 0.4105(5) 0.6279(4) 0.0291(2) 0.084(2) Uani 0.800(8) 1 d PDU H 2
O11' O 0.5602(8) 0.6898(4) 0.0732(3) 0.078(2) Uani 0.800(8) 1 d PDU H 2
O12' O 0.4060(7) 0.6412(3) 0.1127(3) 0.085(2) Uani 0.800(8) 1 d PDU H 2

loop_
_atom_site_aniso_label
_atom_site_aniso_U_11
_atom_site_aniso_U_22
_atom_site_aniso_U_33
_atom_site_aniso_U_23
_atom_site_aniso_U_13
_atom_site_aniso_U_12
C7 0.049(3) 0.034(3) 0.031(3) 0.005(2) 0.007(2) -0.003(2)
C8 0.038(3) 0.034(3) 0.034(3) 0.002(2) 0.014(2) -0.004(2)
C9 0.045(3) 0.042(3) 0.027(3) -0.004(2) 0.002(2) -0.004(2)
C10 0.034(3) 0.044(3) 0.028(3) 0.003(2) -0.004(2) -0.005(2)
C11 0.042(3) 0.040(3) 0.030(3) -0.004(2) 0.009(2) -0.001(2)
C12 0.051(3) 0.032(3) 0.031(3) -0.005(2) 0.008(2) 0.006(2)
C13 0.075(4) 0.030(3) 0.038(3) 0.005(2) 0.007(3) 0.015(3)
C14 0.070(4) 0.028(3) 0.034(3) 0.005(2) 0.008(3) 0.022(3)
C15 0.072(4) 0.029(3) 0.043(3) 0.003(2) 0.013(3) 0.005(3)
C16 0.077(4) 0.031(3) 0.040(3) 0.001(2) 0.002(3) 0.002(3)
C17 0.059(3) 0.024(3) 0.039(3) 0.001(2) 0.006(3) 0.017(2)
C18 0.061(4) 0.044(3) 0.046(4) 0.006(3) 0.012(3) 0.025(3)
C19 0.058(4) 0.048(3) 0.047(4) -0.001(3) 0.000(3) 0.022(3)
C20 0.074(4) 0.030(3) 0.041(3) 0.002(2) 0.011(3) 0.016(3)
C21 0.027(3) 0.049(3) 0.048(3) -0.006(2) 0.009(2) 0.002(2)
C22 0.019(2) 0.044(3) 0.043(3) -0.003(2) 0.0002(19) 0.008(2)
C23 0.029(3) 0.044(3) 0.045(3) -0.010(2) 0.003(2) 0.002(2)
C24 0.032(3) 0.031(3) 0.050(3) 0.001(2) 0.006(2) 0.005(2)
C25 0.020(2) 0.043(3) 0.040(3) 0.003(2) 0.0002(19) 0.003(2)
C26 0.032(3) 0.037(3) 0.045(3) -0.007(2) -0.003(2) 0.003(2)
C27 0.037(3) 0.040(3) 0.043(3) 0.002(2) 0.007(2) 0.001(2)
C28 0.028(3) 0.042(3) 0.045(3) 0.003(2) 0.002(2) 0.002(2)
C29 0.032(3) 0.045(3) 0.042(3) -0.002(2) -0.001(2) -0.010(2)
C30 0.030(2) 0.035(3) 0.036(3) 0.001(2) -0.002(2) -0.010(2)
C31 0.027(3) 0.051(3) 0.045(3) 0.006(2) -0.005(2) -0.004(2)
C32 0.027(3) 0.048(3) 0.045(3) 0.002(2) 0.003(2) -0.005(2)
C33 0.025(2) 0.038(3) 0.042(3) 0.000(2) 0.001(2) -0.011(2)
C34 0.031(3) 0.029(3) 0.043(3) 0.001(2) -0.001(2) -0.008(2)
C35 0.036(3) 0.031(3) 0.041(3) 0.002(2) 0.006(2) -0.008(2)
C36 0.032(3) 0.040(3) 0.037(3) 0.004(2) 0.003(2) -0.011(2)
C37 0.069(4) 0.068(4) 0.048(4) -0.013(3) 0.010(3) -0.027(3)
C38 0.061(4) 0.098(6) 0.064(5) -0.002(4) 0.000(3) 0.011(4)
Cl1 0.0300(6) 0.0285(6) 0.0355(7) 0.0008(5) 0.0026(5) -0.0008(5)
Cl2 0.0378(7) 0.0532(8) 0.0492(8) 0.0001(6) -0.0003(6) -0.0071(6)
Cl4 0.0674(9) 0.0405(8) 0.0441(8) -0.0012(6) 0.0016(7) -0.0056(7)
N1 0.033(2) 0.029(2) 0.028(2) -0.0002(16) 0.0026(16) -0.0021(16)
N2 0.055(3) 0.029(2) 0.031(2) 0.0030(17) 0.0038(19) 0.0099(19)
N3 0.031(2) 0.043(2) 0.033(2) 0.0016(18) 0.0095(17) 0.0077(18)
N4 0.056(3) 0.049(3) 0.035(3) -0.003(2) 0.001(2) -0.024(2)
N5 0.031(2) 0.038(2) 0.035(2) -0.0014(18) 0.0056(17) -0.0107(17)
N6 0.027(2) 0.032(2) 0.035(2) -0.0013(17) -0.0040(16) -0.0003(16)
N7 0.044(2) 0.025(2) 0.036(2) -0.0002(17) 0.0114(18) 0.0058(17)
N8 0.033(2) 0.029(2) 0.027(2) -0.0010(16) 0.0034(16) -0.0042(16)
N9 0.094(5) 0.103(5) 0.095(5) -0.052(4) 0.044(4) -0.058(4)
O1 0.066(3) 0.039(2) 0.044(2) 0.0040(16) 0.0063(18) 0.0219(18)
O2 0.110(4) 0.052(3) 0.073(3) 0.009(2) -0.049(3) -0.007(3)
O3 0.072(3) 0.056(3) 0.061(3) -0.003(2) 0.001(2) -0.030(2)
O4 0.078(3) 0.068(3) 0.114(4) 0.005(3) 0.058(3) 0.012(2)
O5 0.043(2) 0.064(3) 0.048(2) -0.0047(19) -0.0109(17) -0.0053(19)
O6 0.081(4) 0.102(4) 0.136(5) 0.074(4) -0.037(3) -0.016(3)
O7 0.061(3) 0.076(3) 0.098(4) 0.003(3) 0.033(3) -0.011(2)
O8 0.065(3) 0.167(6) 0.099(4) -0.088(4) 0.021(3) -0.027(3)
O13 0.117(5) 0.097(4) 0.125(5) -0.052(4) 0.050(4) -0.016(4)
O14 0.124(5) 0.083(4) 0.077(4) 0.031(3) -0.027(3) -0.057(3)
O15 0.138(5) 0.070(3) 0.062(3) 0.000(2) -0.005(3) -0.060(3)
O16 0.130(5) 0.094(4) 0.120(5) 0.023(4) -0.010(4) 0.038(4)
O1W 0.040(2) 0.046(2) 0.038(2) 0.0002(16) 0.0037(15) -0.0077(16)
O2W 0.071(3) 0.042(2) 0.042(2) -0.0004(16) 0.0163(18) -0.0066(18)
O3W 0.060(2) 0.038(2) 0.041(2) 0.0024(16) -0.0072(17) -0.0054(17)
O4W 0.053(2) 0.040(2) 0.040(2) 0.0024(16) 0.0096(17) 0.0001(17)
O5W 0.053(2) 0.057(3) 0.054(2) -0.0024(19) 0.0049(18) -0.0059(19)
O6W 0.145(7) 0.201(9) 0.119(6) 0.015(5) -0.005(5) -0.048(6)
O7W 0.086(4) 0.059(3) 0.180(6) -0.012(3) -0.019(4) 0.018(3)
O8W 0.076(6) 0.034(4) 0.061(5) 0.012(4) 0.016(4) 0.005(4)
O9W 0.062(5) 0.015(4) 0.130(8) 0.022(4) 0.028(5) 0.001(3)
Cl6B 0.0443(19) 0.0491(11) 0.0720(16) -0.0141(10) 0.0019(12) 0.0008(12)
O21B 0.051(9) 0.064(10) 0.055(10) -0.007(8) 0.021(8) -0.004(8)
O22B 0.040(8) 0.081(9) 0.054(8) -0.014(7) 0.016(7) -0.016(7)
O23B 0.092(11) 0.098(11) 0.093(11) -0.022(8) 0.032(8) -0.016(8)
O24B 0.045(8) 0.047(9) 0.032(9) 0.004(7) -0.007(7) -0.009(7)
Cl6 0.0443(19) 0.0491(11) 0.0720(16) -0.0141(10) 0.0019(12) 0.0008(12)
O22 0.057(5) 0.057(3) 0.090(6) -0.014(4) 0.001(5) 0.000(4)
O23 0.055(4) 0.078(5) 0.105(6) -0.006(5) 0.013(4) 0.005(4)
O21 0.073(4) 0.073(5) 0.071(4) -0.021(4) -0.003(4) 0.003(5)
O24 0.091(5) 0.085(5) 0.085(5) 0.016(4) 0.015(4) 0.025(5)
Cl6A 0.0443(19) 0.0491(11) 0.0720(16) -0.0141(10) 0.0019(12) 0.0008(12)
O22A 0.068(5) 0.070(5) 0.089(6) -0.017(5) 0.000(5) -0.015(5)
O21A 0.135(7) 0.134(7) 0.106(7) 0.002(6) 0.014(6) 0.002(6)
O23A 0.042(5) 0.059(5) 0.052(5) 0.001(5) -0.005(4) 0.005(4)
O24A 0.045(5) 0.067(6) 0.043(5) -0.010(4) 0.009(4) -0.016(4)
Cl5 0.049(2) 0.0359(14) 0.049(2) 0.0063(15) 0.0067(17) 0.0148(14)
O17 0.059(8) 0.032(7) 0.063(9) 0.006(6) 0.012(7) 0.011(5)
O18 0.076(8) 0.066(7) 0.063(7) 0.014(6) 0.019(6) 0.027(6)
O19 0.062(9) 0.062(9) 0.056(9) -0.009(7) 0.015(7) 0.012(7)
O20 0.068(7) 0.063(7) 0.100(9) 0.001(7) 0.006(7) -0.003(6)
Cl5' 0.049(2) 0.0359(14) 0.049(2) 0.0063(15) 0.0067(17) 0.0148(14)
O17' 0.076(6) 0.035(4) 0.057(5) 0.002(3) 0.015(4) 0.009(3)
O18' 0.075(5) 0.062(4) 0.088(5) 0.012(4) 0.041(4) 0.008(4)
O19' 0.048(5) 0.062(5) 0.062(6) 0.004(4) 0.011(4) 0.030(4)
O20' 0.085(5) 0.073(5) 0.070(6) -0.009(4) -0.017(4) 0.012(4)
C1 0.033(4) 0.034(4) 0.026(4) 0.005(3) 0.003(3) 0.001(3)
C2 0.044(3) 0.034(3) 0.029(3) 0.008(2) 0.003(2) 0.005(2)
C3 0.047(4) 0.032(4) 0.027(4) -0.002(3) 0.006(3) 0.009(3)
C4 0.035(3) 0.053(3) 0.036(3) -0.002(2) 0.010(2) 0.008(2)
C5 0.040(4) 0.047(4) 0.019(3) 0.000(3) -0.002(3) -0.001(3)
C6 0.052(3) 0.045(3) 0.030(3) -0.004(2) -0.003(2) -0.014(2)
C1' 0.049(8) 0.041(7) 0.030(7) 0.005(6) 0.001(6) 0.012(6)
C2' 0.044(3) 0.034(3) 0.029(3) 0.008(2) 0.003(2) 0.005(2)
C3' 0.046(7) 0.037(7) 0.029(7) 0.004(5) 0.009(6) 0.002(6)
C4' 0.035(3) 0.053(3) 0.036(3) -0.002(2) 0.010(2) 0.008(2)
C5' 0.049(8) 0.034(7) 0.030(7) -0.004(5) 0.002(6) 0.004(6)
C6' 0.052(3) 0.045(3) 0.030(3) -0.004(2) -0.003(2) -0.014(2)
Cl3 0.0578(10) 0.0448(15) 0.0450(18) 0.0039(13) 0.0166(12) 0.0020(9)
O9 0.072(9) 0.061(8) 0.071(9) -0.004(7) 0.014(7) -0.007(7)
O10 0.115(12) 0.122(12) 0.128(12) 0.007(9) 0.013(9) 0.003(9)
O11 0.071(11) 0.048(10) 0.063(11) 0.001(8) 0.003(8) -0.005(8)
O12 0.096(10) 0.085(10) 0.068(9) 0.018(8) -0.004(8) -0.027(8)
Cl3' 0.0578(10) 0.0448(15) 0.0450(18) 0.0039(13) 0.0166(12) 0.0020(9)
O9' 0.060(3) 0.044(3) 0.070(4) 0.001(3) 0.012(3) 0.008(2)
O10' 0.063(4) 0.122(5) 0.064(4) 0.009(3) -0.002(3) -0.009(3)
O11' 0.083(5) 0.054(4) 0.098(6) -0.010(4) 0.010(4) -0.025(3)
O12' 0.108(5) 0.083(4) 0.071(4) 0.007(3) 0.044(4) 0.016(4)

loop_
_atom_type_symbol
_atom_type_description
_atom_type_scat_dispersion_real
_atom_type_scat_dispersion_imag
_atom_type_scat_source
C C 0.0033 0.0016 'International Tables Vol C Tables 4.2.6.8 and 6.1.1.4'
H H 0.0000 0.0000 'International Tables Vol C Tables 4.2.6.8 and 6.1.1.4'
N N 0.0061 0.0033 'International Tables Vol C Tables 4.2.6.8 and 6.1.1.4'
O O 0.0106 0.0060 'International Tables Vol C Tables 4.2.6.8 and 6.1.1.4'
Cl Cl 0.1484 0.1585 'International Tables Vol C Tables 4.2.6.8 and 6.1.1.4'

loop_
_geom_angle_atom_site_label_1
_geom_angle_atom_site_label_2
_geom_angle_atom_site_label_3
_geom_angle
_geom_angle_site_symmetry_1
_geom_angle_site_symmetry_3
_geom_angle_publ_flag
N8 C7 C8 114.9(4) . . ?
N8 C7 H7A 108.5 . . ?
C8 C7 H7A 108.5 . . ?
N8 C7 H7B 108.5 . . ?
C8 C7 H7B 108.5 . . ?
H7A C7 H7B 107.5 . . ?
N5 C8 C7 112.6(4) . . ?
N5 C8 H8A 109.1 . . ?
C7 C8 H8A 109.1 . . ?
N5 C8 H8B 109.1 . . ?
C7 C8 H8B 109.1 . . ?
H8A C8 H8B 107.8 . . ?
N8 C9 C10 115.0(4) . . ?
N8 C9 H9A 108.5 . . ?
C10 C9 H9A 108.5 . . ?
N8 C9 H9B 108.5 . . ?
C10 C9 H9B 108.5 . . ?
H9A C9 H9B 107.5 . . ?
N6 C10 C9 112.0(4) . . ?
N6 C10 H10A 109.2 . . ?
C9 C10 H10A 109.2 . . ?
N6 C10 H10B 109.2 . . ?
C9 C10 H10B 109.2 . . ?
H10A C10 H10B 107.9 . . ?
N8 C11 C12 115.2(4) . . ?
N8 C11 H11A 108.5 . . ?
C12 C11 H11A 108.5 . . ?
N8 C11 H11B 108.5 . . ?
C12 C11 H11B 108.5 . . ?
H11A C11 H11B 107.5 . . ?
N7 C12 C11 112.0(4) . . ?
N7 C12 H12A 109.2 . . ?
C11 C12 H12A 109.2 . . ?
N7 C12 H12B 109.2 . . ?
C11 C12 H12B 109.2 . . ?
H12A C12 H12B 107.9 . . ?
N2 C13 C14 111.8(4) . . ?
N2 C13 H13A 109.3 . . ?
C14 C13 H13A 109.3 . . ?
N2 C13 H13B 109.3 . . ?
C14 C13 H13B 109.3 . . ?
H13A C13 H13B 107.9 . . ?
C19 C14 C15 120.0(5) . . ?
C19 C14 C13 119.8(5) . . ?
C15 C14 C13 120.1(5) . . ?
C16 C15 C14 119.6(6) . . ?
C16 C15 H15 120.2 . . ?
C14 C15 H15 120.2 . . ?
C15 C16 C17 120.5(6) . . ?
C15 C16 H16 119.8 . . ?
C17 C16 H16 119.8 . . ?
C18 C17 C16 119.3(5) . . ?
C18 C17 C20 120.1(5) . . ?
C16 C17 C20 120.7(5) . . ?
C19 C18 C17 120.6(6) . . ?
C19 C18 H18 119.7 . . ?
C17 C18 H18 119.7 . . ?
C14 C19 C18 120.0(6) . . ?
C14 C19 H19 120.0 . . ?
C18 C19 H19 120.0 . . ?
N7 C20 C17 110.5(4) . . ?
N7 C20 H20A 109.6 . . ?
C17 C20 H20A 109.6 . . ?
N7 C20 H20B 109.6 . . ?
C17 C20 H20B 109.6 . . ?
H20A C20 H20B 108.1 . . ?
N3 C21 C22 111.8(4) . . ?
N3 C21 H21A 109.3 . . ?
C22 C21 H21A 109.3 . . ?
N3 C21 H21B 109.3 . . ?
C22 C21 H21B 109.3 . . ?
H21A C21 H21B 107.9 . . ?
C27 C22 C23 118.4(5) . . ?
C27 C22 C21 120.2(5) . . ?
C23 C22 C21 121.4(5) . . ?
C24 C23 C22 120.6(5) . . ?
C24 C23 H23 119.7 . . ?
C22 C23 H23 119.7 . . ?
C25 C24 C23 120.9(5) . . ?
C25 C24 H24 119.5 . . ?
C23 C24 H24 119.5 . . ?
C24 C25 C26 118.9(5) . . ?
C24 C25 C28 121.1(5) . . ?
C26 C25 C28 119.9(4) . . ?
C27 C26 C25 119.9(5) . . ?
C27 C26 H26 120.0 . . ?
C25 C26 H26 120.0 . . ?
C26 C27 C22 121.1(5) . . ?
C26 C27 H27 119.5 . . ?
C22 C27 H27 119.5 . . ?
N6 C28 C25 110.6(4) . . ?
N6 C28 H28A 109.5 . . ?
C25 C28 H28A 109.5 . . ?
N6 C28 H28B 109.5 . . ?
C25 C28 H28B 109.5 . . ?
H28A C28 H28B 108.1 . . ?
N4 C29 C30 112.3(4) . . ?
N4 C29 H29A 109.1 . . ?
C30 C29 H29A 109.1 . . ?
N4 C29 H29B 109.1 . . ?
C30 C29 H29B 109.1 . . ?
H29A C29 H29B 107.9 . . ?
C35 C30 C31 118.7(5) . . ?
C35 C30 C29 120.0(5) . . ?
C31 C30 C29 121.4(4) . . ?
C32 C31 C30 120.9(5) . . ?
C32 C31 H31 119.5 . . ?
C30 C31 H31 119.5 . . ?
C31 C32 C33 120.9(5) . . ?
C31 C32 H32 119.5 . . ?
C33 C32 H32 119.5 . . ?
C32 C33 C34 118.1(5) . . ?
C32 C33 C36 121.5(5) . . ?
C34 C33 C36 120.4(4) . . ?
C35 C34 C33 120.9(5) . . ?
C35 C34 H34 119.6 . . ?
C33 C34 H34 119.6 . . ?
C34 C35 C30 120.5(5) . . ?
C34 C35 H35 119.8 . . ?
C30 C35 H35 119.8 . . ?
C33 C36 N5 110.7(4) . . ?
C33 C36 H36A 109.5 . . ?
N5 C36 H36A 109.5 . . ?
C33 C36 H36B 109.5 . . ?
N5 C36 H36B 109.5 . . ?
H36A C36 H36B 108.1 . . ?
N9 C37 C38 177.5(9) . . ?
C37 C38 H38A 109.5 . . ?
C37 C38 H38B 109.5 . . ?
H38A C38 H38B 109.5 . . ?
C37 C38 H38C 109.5 . . ?
H38A C38 H38C 109.5 . . ?
H38B C38 H38C 109.5 . . ?
O4 Cl1 O2 112.8(4) . . ?
O4 Cl1 O3 107.9(3) . . ?
O2 Cl1 O3 108.1(3) . . ?
O4 Cl1 O1 108.7(3) . . ?
O2 Cl1 O1 108.6(3) . . ?
O3 Cl1 O1 110.6(3) . . ?
O8 Cl2 O6 111.6(4) . . ?
O8 Cl2 O7 109.5(3) . . ?
O6 Cl2 O7 109.5(4) . . ?
O8 Cl2 O5 108.2(3) . . ?
O6 Cl2 O5 108.4(3) . . ?
O7 Cl2 O5 109.5(3) . . ?
O14 Cl4 O15 111.4(3) . . ?
O14 Cl4 O16 110.4(4) . . ?
O15 Cl4 O16 109.4(4) . . ?
O14 Cl4 O13 109.6(4) . . ?
O15 Cl4 O13 109.7(4) . . ?
O16 Cl4 O13 106.2(4) . . ?
C1' N1 C3 137.6(7) . . ?
C1' N1 C1 46.7(7) . . ?
C3 N1 C1 110.0(5) . . ?
C1' N1 C5' 114.5(8) . . ?
C3 N1 C5' 58.8(6) . . ?
C1 N1 C5' 142.5(7) . . ?
C1' N1 C3' 109.1(9) . . ?
C3 N1 C3' 50.6(6) . . ?
C1 N1 C3' 64.7(6) . . ?
C5' N1 C3' 108.4(8) . . ?
C1' N1 C5 62.3(7) . . ?
C3 N1 C5 108.8(5) . . ?
C1 N1 C5 106.3(4) . . ?
C5' N1 C5 55.0(6) . . ?
C3' N1 C5 142.4(7) . . ?
C2 N2 C13 111.8(4) . . ?
C2 N2 H2A 109.3 . . ?
C13 N2 H2A 109.3 . . ?
C2 N2 H2B 109.3 . . ?
C13 N2 H2B 109.3 . . ?
H2A N2 H2B 107.9 . . ?
C4 N3 C21 112.4(4) . . ?
C4 N3 H3A 109.1 . . ?
C21 N3 H3A 109.1 . . ?
C4 N3 H3B 109.1 . . ?
C21 N3 H3B 109.1 . . ?
H3A N3 H3B 107.9 . . ?
C29 N4 C6 113.1(4) . . ?
C29 N4 H4A 109.0 . . ?
C6 N4 H4A 109.0 . . ?
C29 N4 H4B 109.0 . . ?
C6 N4 H4B 109.0 . . ?
H4A N4 H4B 107.8 . . ?
C36 N5 C8 112.9(3) . . ?
C36 N5 H5A 109.0 . . ?
C8 N5 H5A 109.0 . . ?
C36 N5 H5B 109.0 . . ?
C8 N5 H5B 109.0 . . ?
H5A N5 H5B 107.8 . . ?
C10 N6 C28 112.2(3) . . ?
C10 N6 H6A 109.2 . . ?
C28 N6 H6A 109.2 . . ?
C10 N6 H6B 109.2 . . ?
C28 N6 H6B 109.2 . . ?
H6A N6 H6B 107.9 . . ?
C20 N7 C12 111.7(4) . . ?
C20 N7 H7C 109.3 . . ?
C12 N7 H7C 109.3 . . ?
C20 N7 H7D 109.3 . . ?
C12 N7 H7D 109.3 . . ?
H7C N7 H7D 107.9 . . ?
C11 N8 C9 108.8(4) . . ?
C11 N8 C7 108.3(4) . . ?
C9 N8 C7 109.5(4) . . ?
H1C O1W H1D 108.2 . . ?
H2E O2W H2F 109.0 . . ?
H3E O3W H3F 111.3 . . ?
H4E O4W H4F 111.6 . . ?
H5F O5W H5E 114.1 . . ?
H6E O6W H6F 113.7 . . ?
H6E O6W H6E 0.0 . . ?
H6F O6W H6E 113.7 . . ?
O23B Cl6B O24B 109.5(11) . . ?
O23B Cl6B O21B 110.4(13) . . ?
O24B Cl6B O21B 110.7(13) . . ?
O23B Cl6B O22B 108.4(12) . . ?
O24B Cl6B O22B 106.4(11) . . ?
O21B Cl6B O22B 111.2(13) . . ?
O21 Cl6 O23 106.6(9) . . ?
O21 Cl6 O22 109.0(9) . . ?
O23 Cl6 O22 113.7(9) . . ?
O21 Cl6 O24 103.9(8) . . ?
O23 Cl6 O24 114.0(9) . . ?
O22 Cl6 O24 109.0(8) . . ?
O21A Cl6A O22A 111.1(10) . . ?
O21A Cl6A O23A 112.8(9) . . ?
O22A Cl6A O23A 111.3(9) . . ?
O21A Cl6A O24A 111.8(10) . . ?
O22A Cl6A O24A 106.4(9) . . ?
O23A Cl6A O24A 103.0(8) . . ?
O20 Cl5 O18 110.4(11) . . ?
O20 Cl5 O17 109.0(12) . . ?
O18 Cl5 O17 110.3(11) . . ?
O20 Cl5 O19 108.0(12) . . ?
O18 Cl5 O19 109.7(12) . . ?
O17 Cl5 O19 109.4(13) . . ?
O17' Cl5' O19' 111.8(7) . . ?
O17' Cl5' O20' 109.7(6) . . ?
O19' Cl5' O20' 110.3(7) . . ?
O17' Cl5' O18' 108.9(7) . . ?
O19' Cl5' O18' 108.9(7) . . ?
O20' Cl5' O18' 107.1(7) . . ?
N1 C1 C2 115.4(5) . . ?
N1 C1 H1A 108.4 . . ?
C2 C1 H1A 108.4 . . ?
N1 C1 H1B 108.4 . . ?
C2 C1 H1B 108.4 . . ?
H1A C1 H1B 107.5 . . ?
N2 C2 C1 112.4(4) . . ?
N2 C2 H2C 109.1 . . ?
C1 C2 H2C 109.1 . . ?
N2 C2 H2D 109.1 . . ?
C1 C2 H2D 109.1 . . ?
H2C C2 H2D 107.9 . . ?
N1 C3 C4 113.9(5) . . ?
N1 C3 H3C 108.8 . . ?
C4 C3 H3C 108.8 . . ?
N1 C3 H3D 108.8 . . ?
C4 C3 H3D 108.8 . . ?
H3C C3 H3D 107.7 . . ?
N3 C4 C3 112.8(4) . . ?
N3 C4 H4C 109.0 . . ?
C3 C4 H4C 109.0 . . ?
N3 C4 H4D 109.0 . . ?
C3 C4 H4D 109.0 . . ?
H4C C4 H4D 107.8 . . ?
N1 C5 C6 112.0(5) . . ?
N1 C5 H5C 109.2 . . ?
C6 C5 H5C 109.2 . . ?
N1 C5 H5D 109.2 . . ?
C6 C5 H5D 109.2 . . ?
H5C C5 H5D 107.9 . . ?
N4 C6 C5 113.3(4) . . ?
N4 C6 H6C 108.9 . . ?
C5 C6 H6C 108.9 . . ?
N4 C6 H6D 108.9 . . ?
C5 C6 H6D 108.9 . . ?
H6C C6 H6D 107.7 . . ?
N1 C1' H1'A 108.2 . . ?
N1 C1' H1'B 108.2 . . ?
H1'A C1' H1'B 107.4 . . ?
N1 C3' H3'A 108.3 . . ?
N1 C3' H3'B 108.3 . . ?
H3'A C3' H3'B 107.4 . . ?
N1 C5' H5'A 109.5 . . ?
N1 C5' H5'B 109.5 . . ?
H5'A C5' H5'B 108.1 . . ?
O9 Cl3 O12 112.1(16) . . ?
O9 Cl3 O11 110.3(16) . . ?
O12 Cl3 O11 110.8(16) . . ?
O9 Cl3 O10 108.8(16) . . ?
O12 Cl3 O10 106.8(16) . . ?
O11 Cl3 O10 107.8(16) . . ?
O11' Cl3' O9' 110.3(6) . . ?
O11' Cl3' O10' 110.1(6) . . ?
O9' Cl3' O10' 106.9(5) . . ?
O11' Cl3' O12' 112.3(6) . . ?
O9' Cl3' O12' 111.1(5) . . ?
O10' Cl3' O12' 105.8(6) . . ?

loop_
_geom_bond_atom_site_label_1
_geom_bond_atom_site_label_2
_geom_bond_distance
_geom_bond_site_symmetry_2
_geom_bond_publ_flag
C7 N8 1.488(6) . ?
C7 C8 1.520(7) . ?
C7 H7A 0.9900 . ?
C7 H7B 0.9900 . ?
C8 N5 1.504(6) . ?
C8 H8A 0.9900 . ?
C8 H8B 0.9900 . ?
C9 N8 1.477(6) . ?
C9 C10 1.519(7) . ?
C9 H9A 0.9900 . ?
C9 H9B 0.9900 . ?
C10 N6 1.497(6) . ?
C10 H10A 0.9900 . ?
C10 H10B 0.9900 . ?
C11 N8 1.463(6) . ?
C11 C12 1.516(7) . ?
C11 H11A 0.9900 . ?
C11 H11B 0.9900 . ?
C12 N7 1.508(6) . ?
C12 H12A 0.9900 . ?
C12 H12B 0.9900 . ?
C13 N2 1.499(6) . ?
C13 C14 1.514(7) . ?
C13 H13A 0.9900 . ?
C13 H13B 0.9900 . ?
C14 C19 1.372(8) . ?
C14 C15 1.393(8) . ?
C15 C16 1.382(8) . ?
C15 H15 0.9500 . ?
C16 C17 1.385(8) . ?
C16 H16 0.9500 . ?
C17 C18 1.383(8) . ?
C17 C20 1.513(7) . ?
C18 C19 1.383(8) . ?
C18 H18 0.9500 . ?
C19 H19 0.9500 . ?
C20 N7 1.502(6) . ?
C20 H20A 0.9900 . ?
C20 H20B 0.9900 . ?
C21 N3 1.494(6) . ?
C21 C22 1.499(7) . ?
C21 H21A 0.9900 . ?
C21 H21B 0.9900 . ?
C22 C27 1.391(7) . ?
C22 C23 1.391(7) . ?
C23 C24 1.382(7) . ?
C23 H23 0.9500 . ?
C24 C25 1.375(7) . ?
C24 H24 0.9500 . ?
C25 C26 1.402(7) . ?
C25 C28 1.515(7) . ?
C26 C27 1.380(7) . ?
C26 H26 0.9500 . ?
C27 H27 0.9500 . ?
C28 N6 1.500(6) . ?
C28 H28A 0.9900 . ?
C28 H28B 0.9900 . ?
C29 N4 1.482(6) . ?
C29 C30 1.495(7) . ?
C29 H29A 0.9900 . ?
C29 H29B 0.9900 . ?
C30 C35 1.390(7) . ?
C30 C31 1.398(7) . ?
C31 C32 1.374(7) . ?
C31 H31 0.9500 . ?
C32 C33 1.395(7) . ?
C32 H32 0.9500 . ?
C33 C34 1.403(7) . ?
C33 C36 1.489(7) . ?
C34 C35 1.385(7) . ?
C34 H34 0.9500 . ?
C35 H35 0.9500 . ?
C36 N5 1.502(6) . ?
C36 H36A 0.9900 . ?
C36 H36B 0.9900 . ?
C37 N9 1.119(8) . ?
C37 C38 1.440(10) . ?
C38 H38A 0.9800 . ?
C38 H38B 0.9800 . ?
C38 H38C 0.9800 . ?
Cl1 O4 1.410(5) . ?
Cl1 O2 1.418(4) . ?
Cl1 O3 1.418(4) . ?
Cl1 O1 1.440(4) . ?
Cl2 O8 1.406(5) . ?
Cl2 O6 1.408(5) . ?
Cl2 O7 1.410(4) . ?
Cl2 O5 1.444(4) . ?
Cl4 O14 1.384(5) . ?
Cl4 O15 1.401(4) . ?
Cl4 O16 1.406(6) . ?
Cl4 O13 1.440(6) . ?
N1 C1' 1.425(11) . ?
N1 C3 1.458(7) . ?
N1 C1 1.470(7) . ?
N1 C5' 1.494(11) . ?
N1 C3' 1.502(11) . ?
N1 C5 1.502(7) . ?
N2 C2 1.487(6) . ?
N2 H2A 0.9200 . ?
N2 H2B 0.9200 . ?
N3 C4 1.494(6) . ?
N3 H3A 0.9200 . ?
N3 H3B 0.9200 . ?
N4 C6 1.499(6) . ?
N4 H4A 0.9200 . ?
N4 H4B 0.9200 . ?
N5 H5A 0.9200 . ?
N5 H5B 0.9200 . ?
N6 H6A 0.9200 . ?
N6 H6B 0.9200 . ?
N7 H7C 0.9200 . ?
N7 H7D 0.9200 . ?
O1W H1C 0.8760 . ?
O1W H1D 0.8430 . ?
O2W H2E 0.8663 . ?
O2W H2F 0.8439 . ?
O3W H3E 0.8601 . ?
O3W H3F 0.8351 . ?
O4W H4E 0.8574 . ?
O4W H4F 0.8349 . ?
O5W H5F 0.8478 . ?
O5W H5E 0.8469 . ?
O6W H6E 0.8859 . ?
O6W H6F 0.8853 . ?
O6W H6E 0.8859 . ?
Cl6B O23B 1.433(9) . ?
Cl6B O24B 1.439(9) . ?
Cl6B O21B 1.440(9) . ?
Cl6B O22B 1.447(9) . ?
Cl6 O21 1.421(8) . ?
Cl6 O23 1.423(8) . ?
Cl6 O22 1.452(8) . ?
Cl6 O24 1.455(9) . ?
Cl6A O21A 1.420(9) . ?
Cl6A O22A 1.436(9) . ?
Cl6A O23A 1.442(8) . ?
Cl6A O24A 1.465(9) . ?
Cl5 O20 1.432(9) . ?
Cl5 O18 1.434(9) . ?
Cl5 O17 1.434(9) . ?
Cl5 O19 1.441(9) . ?
Cl5' O17' 1.425(7) . ?
Cl5' O19' 1.432(6) . ?
Cl5' O20' 1.434(7) . ?
Cl5' O18' 1.436(7) . ?
C1 C2 1.516(7) . ?
C1 H1A 0.9900 . ?
C1 H1B 0.9900 . ?
C2 H2C 0.9900 . ?
C2 H2D 0.9900 . ?
C3 C4 1.554(8) . ?
C3 H3C 0.9900 . ?
C3 H3D 0.9900 . ?
C4 H4C 0.9900 . ?
C4 H4D 0.9900 . ?
C5 C6 1.546(8) . ?
C5 H5C 0.9900 . ?
C5 H5D 0.9900 . ?
C6 H6C 0.9900 . ?
C6 H6D 0.9900 . ?
C1' H1'A 0.9900 . ?
C1' H1'B 0.9900 . ?
C3' H3'A 0.9900 . ?
C3' H3'B 0.9900 . ?
C5' H5'A 0.9900 . ?
C5' H5'B 0.9900 . ?
Cl3 O9 1.412(17) . ?
Cl3 O12 1.431(17) . ?
Cl3 O11 1.438(18) . ?
Cl3 O10 1.453(18) . ?
Cl3' O11' 1.406(7) . ?
Cl3' O9' 1.409(7) . ?
Cl3' O10' 1.423(8) . ?
Cl3' O12' 1.442(7) . ?

loop_
_geom_hbond_atom_site_label_D
_geom_hbond_atom_site_label_H
_geom_hbond_atom_site_label_A
_geom_hbond_distance_DH
_geom_hbond_distance_HA
_geom_hbond_distance_DA
_geom_hbond_angle_DHA
_geom_hbond_site_symmetry_A
N2 H2A O3W 0.92 1.97 2.887(6) 172.0 .
N2 H2B O5 0.92 2.23 3.039(6) 145.8 2_545
N3 H3A O2W 0.92 1.93 2.852(5) 178.1 .
N3 H3B O3W 0.92 1.96 2.848(5) 161.3 .
N4 H4A O2W 0.92 1.96 2.866(6) 168.0 .
N4 H4B O2 0.92 2.49 3.048(6) 119.3 .
N4 H4B O5 0.92 2.05 2.934(6) 161.0 2_545
N5 H5A O5W 0.92 2.06 2.909(5) 154.0 .
N5 H5B O1W 0.92 1.92 2.830(5) 168.4 .
N6 H6A O4W 0.92 1.96 2.857(5) 163.8 .
N6 H6B O1W 0.92 2.00 2.872(5) 158.2 .
N7 H7C O4W 0.92 2.03 2.937(6) 166.9 .
N7 H7D O5W 0.92 1.95 2.863(6) 170.7 .
O1W H1C O1 0.88 1.99 2.827(5) 159.1 .
O2W H2E O1 0.87 1.98 2.819(5) 163.2 .
O3W H3E O3 0.86 2.08 2.909(5) 161.2 .
O4W H4E O3 0.86 2.07 2.894(5) 160.2 .
O4W H4F O13 0.83 2.16 2.940(7) 155.1 .
O5W H5F O4 0.85 2.02 2.776(6) 148.5 .
O6W H6E O5W 0.89 2.04 2.757(9) 137.0 .
